data_2103539
loop_
_publ_author_name
'Pavlovska, A.'
'Werner, S.'
'Maximov, B.'
'Mill, B.'

_publ_section_title
;
 Pressure-induced phase transitions of piezoelectric single crystals
 from the langasite family: La~3~Nb~0.5~Ga~5.5~O~14~ and
 La~3~Ta~0.5~Ga~5.5~O~14~
;
_journal_issue 6
_journal_name_full 'Acta Crystallographica Section B'
_journal_page_first 939
_journal_page_last 947
_journal_paper_doi 10.1107/S0108768102010273
_journal_volume 58
_journal_year 2002
_chemical_formula_sum 'Ga5.5 La3 Nb0.5 O14'
_chemical_formula_weight 1070.65
_chemical_name_systematic ?
_space_group_IT_number 150
_symmetry_space_group_name_Hall 'P 3 2"'
_symmetry_space_group_name_H-M 'P 3 2 1'
_atom_sites_solution_hydrogens geom
_atom_sites_solution_primary direct
_atom_sites_solution_secondary difmap
_audit_creation_method SHELXL-97
_cell_angle_alpha 90.00
_cell_angle_beta 90.00
_cell_angle_gamma 120.00
_cell_formula_units_Z 1
_cell_length_a 8.072
_cell_length_b 8.072
_cell_length_c 5.065
_cell_measurement_temperature 293(2)
_cell_volume 285.8
_computing_structure_refinement 'SHELXL-97 (Sheldrick, 1997)'
_computing_structure_solution 'SHELXS-97 (Sheldrick, 1990)'
_diffrn_ambient_pressure 7.4E+6
_diffrn_ambient_temperature 293(2)
_diffrn_measured_fraction_theta_full 0.515
_diffrn_measured_fraction_theta_max 0.515
_diffrn_radiation_source synchrotron
_diffrn_radiation_wavelength 0.55885
_diffrn_reflns_av_R_equivalents 0.0000
_diffrn_reflns_av_sigmaI/netI 0.0441
_diffrn_reflns_limit_h_max 11
_diffrn_reflns_limit_h_min -11
_diffrn_reflns_limit_k_max 12
_diffrn_reflns_limit_k_min -12
_diffrn_reflns_limit_l_max 3
_diffrn_reflns_limit_l_min -3
_diffrn_reflns_number 334
_diffrn_reflns_theta_full 24.56
_diffrn_reflns_theta_max 24.56
_diffrn_reflns_theta_min 3.97
_exptl_absorpt_coefficient_mu 14.123
_exptl_crystal_density_diffrn 6.220
_exptl_crystal_density_method 'not measured'
_exptl_crystal_F_000 474
_refine_diff_density_max 1.251
_refine_diff_density_min -1.044
_refine_diff_density_rms 0.324
_refine_ls_abs_structure_details 'Flack H D (1983), Acta Cryst. A39, 876-881'
_refine_ls_abs_structure_Flack 0.08(7)
_refine_ls_extinction_coef 0.171(18)
_refine_ls_extinction_expression Fc^*^=kFc[1+0.001xFc^2^\l^3^/sin(2\q)]^-1/4^
_refine_ls_extinction_method SHELXL
_refine_ls_goodness_of_fit_ref 0.951
_refine_ls_hydrogen_treatment mixed
_refine_ls_matrix_type full
_refine_ls_number_parameters 28
_refine_ls_number_reflns 334
_refine_ls_number_restraints 0
_refine_ls_restrained_S_all 0.951
_refine_ls_R_factor_all 0.0319
_refine_ls_R_factor_gt 0.0319
_refine_ls_shift/su_max 0.000
_refine_ls_shift/su_mean 0.000
_refine_ls_structure_factor_coef Fsqd
_refine_ls_weighting_details 'calc w=1/[\s^2^(Fo^2^)+(0.1000P)^2^+0.0000P] where P=(Fo^2^+2Fc^2^)/3'
_refine_ls_weighting_scheme calc
_refine_ls_wR_factor_gt 0.0999
_refine_ls_wR_factor_ref 0.0999
_reflns_number_gt 334
_reflns_number_total 334
_reflns_threshold_expression >2sigma(I)
_cod_data_source_file sn0021-7.4d3.cif
_cod_data_source_block 7.4d3
_cod_depositor_comments
;
The _diffrn_ambient_pressure was taken from the original data block
header, after comparison with the paper text and supplementary
material.

Changing (with the help of Perl) all _diffrn_radiation_source values in
the files that were reportedly colected on the HASYLAB D3 beamline
(Hamburg) from 'fine-focus sealed tube' to synchrotron.

The command was:

perl -i -ne \
    "s/'fine-focus sealed tube'/synchrotron/; \
    print unless /_diffrn_radiation_type|_diffrn_radiation_monochromator/" \
    *d3*.cif \
    11.57split.cif \
    21.85split.cif \
    22.85split.cif

Saulius Gra\<zulis
;
_cod_original_formula_sum 'Ga5.50 La3 Nb0.50 O14'
_cod_database_code 2103539

loop_
_symmetry_equiv_pos_as_xyz
'x, y, z'
'y, x, -z'
'-y, x-y, z'
'-x+y, -x, z'
'-x, -x+y, -z'
'x-y, -y, -z'

loop_
_atom_site_label
_atom_site_type_symbol
_atom_site_fract_x
_atom_site_fract_y
_atom_site_fract_z
_atom_site_U_iso_or_equiv
_atom_site_adp_type
_atom_site_occupancy
_atom_site_symmetry_multiplicity
_atom_site_calc_flag
_atom_site_refinement_flags
La1 La 0.42921(9) 0.42921(9) 0.0000 0.0097(5) Uani 1 2 d S
Ga1 Ga 0.0000 0.0000 0.0000 0.0110(12) Uani 0.50 6 d SP
Nb Nb 0.0000 0.0000 0.0000 0.0110(12) Uani 0.50 6 d SP
Ga2 Ga 0.6667 0.3333 -0.4715(8) 0.0096(12) Uani 1 3 d S
Ga3 Ga 0.23391(17) 0.0000 -0.5000 0.0112(8) Uani 1 2 d S
O1 O 0.6667 0.3333 0.199(6) 0.015(3) Uiso 1 3 d S
O2 O 0.1455(14) 0.4509(15) 0.313(4) 0.028(2) Uiso 1 1 d .
O3 O 0.2210(9) 0.1443(11) 0.231(3) 0.0163(16) Uiso 1 1 d .

loop_
_atom_site_aniso_label
_atom_site_aniso_U_11
_atom_site_aniso_U_22
_atom_site_aniso_U_33
_atom_site_aniso_U_23
_atom_site_aniso_U_13
_atom_site_aniso_U_12
La1 0.0100(4) 0.0100(4) 0.0109(14) 0.00062(13) -0.00062(13) 0.0063(2)
Ga1 0.0098(7) 0.0098(7) 0.014(4) 0.000 0.000 0.0049(3)
Nb 0.0098(7) 0.0098(7) 0.014(4) 0.000 0.000 0.0049(3)
Ga2 0.0090(6) 0.0090(6) 0.011(4) 0.000 0.000 0.0045(3)
Ga3 0.0086(5) 0.0106(7) 0.015(3) 0.0063(7) 0.0032(3) 0.0053(3)

loop_
_atom_type_symbol
_atom_type_description
_atom_type_scat_dispersion_real
_atom_type_scat_dispersion_imag
_atom_type_scat_source
La La -0.9400 1.6000 'International Tables Vol C Tables 4.2.6.8 and 6.1.1.4'
Nb Nb -0.9380 2.8600 'International Tables Vol C Tables 4.2.6.8 and 6.1.1.4'
Ga Ga 0.2490 1.0600 'International Tables Vol C Tables 4.2.6.8 and 6.1.1.4'
O O 0.0000 0.0000 'International Tables Vol C Tables 4.2.6.8 and 6.1.1.4'

loop_
_geom_angle_atom_site_label_1
_geom_angle_atom_site_label_2
_geom_angle_atom_site_label_3
_geom_angle
_geom_angle_site_symmetry_1
_geom_angle_site_symmetry_3
O3 La1 O3 65.7(6) . 2
O3 La1 O2 108.0(5) . 3_665
O3 La1 O2 139.5(4) 2 3_665
O3 La1 O2 139.5(4) . 6_665
O3 La1 O2 108.0(5) 2 6_665
O2 La1 O2 100.9(7) 3_665 6_665
O3 La1 O1 77.9(3) . .
O3 La1 O1 125.3(3) 2 .
O2 La1 O1 89.0(5) 3_665 .
O2 La1 O1 74.8(6) 6_665 .
O3 La1 O1 125.3(3) . 2
O3 La1 O1 77.9(3) 2 2
O2 La1 O1 74.8(6) 3_665 2
O2 La1 O1 89.0(5) 6_665 2
O1 La1 O1 154.63(11) . 2
O3 La1 O2 78.1(4) . 2
O3 La1 O2 65.5(4) 2 2
O2 La1 O2 154.9(2) 3_665 2
O2 La1 O2 64.3(5) 6_665 2
O1 La1 O2 68.1(6) . 2
O1 La1 O2 122.4(7) 2 2
O3 La1 O2 65.5(4) . .
O3 La1 O2 78.1(4) 2 .
O2 La1 O2 64.3(5) 3_665 .
O2 La1 O2 154.9(2) 6_665 .
O1 La1 O2 122.4(7) . .
O1 La1 O2 68.1(6) 2 .
O2 La1 O2 136.6(4) 2 .
O3 La1 Ga2 87.1(3) . 2
O3 La1 Ga2 109.5(3) 2 2
O2 La1 Ga2 31.6(3) 3_665 2
O2 La1 Ga2 129.6(3) 6_665 2
O1 La1 Ga2 107.8(5) . 2
O1 La1 Ga2 67.6(6) 2 2
O2 La1 Ga2 165.1(3) 2 2
O2 La1 Ga2 32.7(3) . 2
O3 La1 Ga2 109.5(3) . .
O3 La1 Ga2 87.1(3) 2 .
O2 La1 Ga2 129.6(3) 3_665 .
O2 La1 Ga2 31.6(3) 6_665 .
O1 La1 Ga2 67.6(6) . .
O1 La1 Ga2 107.8(5) 2 .
O2 La1 Ga2 32.7(3) 2 .
O2 La1 Ga2 165.1(3) . .
Ga2 La1 Ga2 160.56(3) 2 .
O3 La1 Nb 32.9(3) . .
O3 La1 Nb 32.9(3) 2 .
O2 La1 Nb 129.6(3) 3_665 .
O2 La1 Nb 129.6(3) 6_665 .
O1 La1 Nb 102.68(5) . .
O1 La1 Nb 102.68(6) 2 .
O2 La1 Nb 68.3(2) 2 .
O2 La1 Nb 68.3(2) . .
Ga2 La1 Nb 99.718(15) 2 .
Ga2 La1 Nb 99.718(15) . .
O3 La1 Ga1 32.9(3) . .
O3 La1 Ga1 32.9(3) 2 .
O2 La1 Ga1 129.6(3) 3_665 .
O2 La1 Ga1 129.6(3) 6_665 .
O1 La1 Ga1 102.68(5) . .
O1 La1 Ga1 102.68(6) 2 .
O2 La1 Ga1 68.3(2) 2 .
O2 La1 Ga1 68.3(2) . .
Ga2 La1 Ga1 99.718(15) 2 .
Ga2 La1 Ga1 99.718(15) . .
Nb La1 Ga1 0.0 . .
O3 Ga1 O3 88.0(6) 5 6
O3 Ga1 O3 88.0(6) 5 2
O3 Ga1 O3 88.0(6) 6 2
O3 Ga1 O3 104.2(6) 5 4
O3 Ga1 O3 82.2(8) 6 4
O3 Ga1 O3 164.0(5) 2 4
O3 Ga1 O3 82.2(8) 5 3
O3 Ga1 O3 164.0(5) 6 3
O3 Ga1 O3 104.2(6) 2 3
O3 Ga1 O3 88.0(6) 4 3
O3 Ga1 O3 164.0(5) 5 .
O3 Ga1 O3 104.2(6) 6 .
O3 Ga1 O3 82.2(8) 2 .
O3 Ga1 O3 88.0(6) 4 .
O3 Ga1 O3 88.0(6) 3 .
O3 Ga1 La1 41.1(4) 5 3
O3 Ga1 La1 127.9(3) 6 3
O3 Ga1 La1 98.0(2) 2 3
O3 Ga1 La1 98.0(2) 4 3
O3 Ga1 La1 41.1(4) 3 3
O3 Ga1 La1 127.9(3) . 3
O3 Ga1 La1 98.0(2) 5 4
O3 Ga1 La1 41.1(4) 6 4
O3 Ga1 La1 127.9(3) 2 4
O3 Ga1 La1 41.1(4) 4 4
O3 Ga1 La1 127.9(3) 3 4
O3 Ga1 La1 98.0(2) . 4
La1 Ga1 La1 120.0 3 4
O3 Ga1 La1 127.9(3) 5 .
O3 Ga1 La1 98.0(2) 6 .
O3 Ga1 La1 41.1(4) 2 .
O3 Ga1 La1 127.9(3) 4 .
O3 Ga1 La1 98.0(2) 3 .
O3 Ga1 La1 41.1(4) . .
La1 Ga1 La1 120.0 3 .
La1 Ga1 La1 120.0 4 .
O3 Nb O3 88.0(6) 5 6
O3 Nb O3 88.0(6) 5 2
O3 Nb O3 88.0(6) 6 2
O3 Nb O3 104.2(6) 5 4
O3 Nb O3 82.2(8) 6 4
O3 Nb O3 164.0(5) 2 4
O3 Nb O3 82.2(8) 5 3
O3 Nb O3 164.0(5) 6 3
O3 Nb O3 104.2(6) 2 3
O3 Nb O3 88.0(6) 4 3
O3 Nb O3 164.0(5) 5 .
O3 Nb O3 104.2(6) 6 .
O3 Nb O3 82.2(8) 2 .
O3 Nb O3 88.0(6) 4 .
O3 Nb O3 88.0(6) 3 .
O3 Nb Ga3 88.4(4) 5 .
O3 Nb Ga3 32.2(3) 6 .
O3 Nb Ga3 55.8(3) 2 .
O3 Nb Ga3 113.3(4) 4 .
O3 Nb Ga3 158.3(4) 3 .
O3 Nb Ga3 96.4(4) . .
O3 Nb Ga3 32.2(3) 5 4
O3 Nb Ga3 55.8(3) 6 4
O3 Nb Ga3 88.4(4) 2 4
O3 Nb Ga3 96.4(4) 4 4
O3 Nb Ga3 113.3(4) 3 4
O3 Nb Ga3 158.3(4) . 4
Ga3 Nb Ga3 62.35(3) . 4
O3 Nb Ga3 158.3(4) 5 1_556
O3 Nb Ga3 96.4(4) 6 1_556
O3 Nb Ga3 113.3(4) 2 1_556
O3 Nb Ga3 55.8(3) 4 1_556
O3 Nb Ga3 88.4(4) 3 1_556
O3 Nb Ga3 32.2(3) . 1_556
Ga3 Nb Ga3 106.59(4) . 1_556
Ga3 Nb Ga3 145.222(17) 4 1_556
O3 Nb Ga3 113.3(4) 5 2
O3 Nb Ga3 158.3(4) 6 2
O3 Nb Ga3 96.4(4) 2 2
O3 Nb Ga3 88.4(4) 4 2
O3 Nb Ga3 32.2(3) 3 2
O3 Nb Ga3 55.8(3) . 2
Ga3 Nb Ga3 145.222(17) . 2
Ga3 Nb Ga3 145.222(17) 4 2
Ga3 Nb Ga3 62.35(3) 1_556 2
O3 Nb Ga3 55.8(3) 5 2_554
O3 Nb Ga3 88.4(4) 6 2_554
O3 Nb Ga3 32.2(3) 2 2_554
O3 Nb Ga3 158.3(4) 4 2_554
O3 Nb Ga3 96.4(4) 3 2_554
O3 Nb Ga3 113.3(4) . 2_554
Ga3 Nb Ga3 62.35(3) . 2_554
Ga3 Nb Ga3 62.35(3) 4 2_554
Ga3 Nb Ga3 145.222(17) 1_556 2_554
Ga3 Nb Ga3 106.59(4) 2 2_554
O3 Nb Ga3 96.4(4) 5 4_556
O3 Nb Ga3 113.3(4) 6 4_556
O3 Nb Ga3 158.3(4) 2 4_556
O3 Nb Ga3 32.2(3) 4 4_556
O3 Nb Ga3 55.8(3) 3 4_556
O3 Nb Ga3 88.4(4) . 4_556
Ga3 Nb Ga3 145.222(17) . 4_556
Ga3 Nb Ga3 106.59(4) 4 4_556
Ga3 Nb Ga3 62.35(3) 1_556 4_556
Ga3 Nb Ga3 62.35(3) 2 4_556
Ga3 Nb Ga3 145.222(17) 2_554 4_556
O1 Ga2 O2 116.1(6) 1_554 5_655
O1 Ga2 O2 116.1(6) 1_554 2
O2 Ga2 O2 102.1(8) 5_655 2
O1 Ga2 O2 116.1(6) 1_554 6_665
O2 Ga2 O2 102.1(8) 5_655 6_665
O2 Ga2 O2 102.1(8) 2 6_665
O1 Ga2 La1 134.87(5) 1_554 4_665
O2 Ga2 La1 44.4(5) 5_655 4_665
O2 Ga2 La1 108.5(7) 2 4_665
O2 Ga2 La1 57.7(4) 6_665 4_665
O1 Ga2 La1 134.87(5) 1_554 3_655
O2 Ga2 La1 57.7(4) 5_655 3_655
O2 Ga2 La1 44.4(5) 2 3_655
O2 Ga2 La1 108.5(7) 6_665 3_655
La1 Ga2 La1 75.73(7) 4_665 3_655
O1 Ga2 La1 134.87(5) 1_554 .
O2 Ga2 La1 108.5(7) 5_655 .
O2 Ga2 La1 57.7(4) 2 .
O2 Ga2 La1 44.4(5) 6_665 .
La1 Ga2 La1 75.73(7) 4_665 .
La1 Ga2 La1 75.73(7) 3_655 .
O1 Ga2 La1 41.87(4) 1_554 3_654
O2 Ga2 La1 96.7(6) 5_655 3_654
O2 Ga2 La1 87.0(5) 2 3_654
O2 Ga2 La1 156.8(6) 6_665 3_654
La1 Ga2 La1 139.628(8) 4_665 3_654
La1 Ga2 La1 92.998(7) 3_655 3_654
La1 Ga2 La1 139.628(8) . 3_654
O1 Ga2 La1 41.87(4) 1_554 4_664
O2 Ga2 La1 87.0(5) 5_655 4_664
O2 Ga2 La1 156.8(6) 2 4_664
O2 Ga2 La1 96.7(6) 6_665 4_664
La1 Ga2 La1 92.998(7) 4_665 4_664
La1 Ga2 La1 139.628(8) 3_655 4_664
La1 Ga2 La1 139.628(8) . 4_664
La1 Ga2 La1 70.62(6) 3_654 4_664
O1 Ga2 La1 41.87(4) 1_554 1_554
O2 Ga2 La1 156.8(6) 5_655 1_554
O2 Ga2 La1 96.7(6) 2 1_554
O2 Ga2 La1 87.0(5) 6_665 1_554
La1 Ga2 La1 139.628(8) 4_665 1_554
La1 Ga2 La1 139.628(8) 3_655 1_554
La1 Ga2 La1 92.998(7) . 1_554
La1 Ga2 La1 70.62(6) 3_654 1_554
La1 Ga2 La1 70.62(6) 4_664 1_554
O2 Ga3 O2 100.2(8) 2 4_554
O2 Ga3 O3 108.8(6) 2 1_554
O2 Ga3 O3 99.2(7) 4_554 1_554
O2 Ga3 O3 99.2(7) 2 6
O2 Ga3 O3 108.8(6) 4_554 6
O3 Ga3 O3 135.9(5) 1_554 6
O2 Ga3 Nb 143.4(5) 2 1_554
O2 Ga3 Nb 87.9(5) 4_554 1_554
O3 Ga3 Nb 34.7(3) 1_554 1_554
O3 Ga3 Nb 111.9(4) 6 1_554
O2 Ga3 Nb 87.9(5) 2 .
O2 Ga3 Nb 143.4(5) 4_554 .
O3 Ga3 Nb 111.9(4) 1_554 .
O3 Ga3 Nb 34.7(3) 6 .
Nb Ga3 Nb 106.59(4) 1_554 .
Ga2 O1 La1 112.8(6) 1_556 3_655
Ga2 O1 La1 112.8(6) 1_556 4_665
La1 O1 La1 106.0(6) 3_655 4_665
Ga2 O1 La1 112.8(6) 1_556 .
La1 O1 La1 106.0(6) 3_655 .
La1 O1 La1 106.0(6) 4_665 .
Ga3 O2 Ga2 121.2(12) 2 2
Ga3 O2 La1 121.0(5) 2 4_565
Ga2 O2 La1 104.0(5) 2 4_565
Ga3 O2 La1 112.5(5) 2 .
Ga2 O2 La1 89.7(4) 2 .
La1 O2 La1 102.9(7) 4_565 .
Ga3 O3 Nb 113.0(4) 1_556 .
Ga3 O3 Ga1 113.0(4) 1_556 .
Nb O3 Ga1 0.0 . .
Ga3 O3 La1 138.3(4) 1_556 .
Nb O3 La1 106.0(7) . .
Ga1 O3 La1 106.0(7) . .

loop_
_geom_bond_atom_site_label_1
_geom_bond_atom_site_label_2
_geom_bond_distance
_geom_bond_site_symmetry_2
La1 O3 2.370(11) .
La1 O3 2.370(11) 2
La1 O2 2.441(16) 3_665
La1 O2 2.441(16) 6_665
La1 O1 2.602(11) .
La1 O1 2.602(11) 2
La1 O2 2.860(14) 2
La1 O2 2.860(14) .
La1 Ga2 3.385(3) 2
La1 Ga2 3.385(3) .
La1 Nb 3.4646(7) .
La1 Ga1 3.4646(7) .
Ga1 O3 1.957(11) 5
Ga1 O3 1.957(11) 6
Ga1 O3 1.957(11) 2
Ga1 O3 1.957(11) 4
Ga1 O3 1.957(11) 3
Ga1 O3 1.957(11) .
Ga1 La1 3.4646(7) 3
Ga1 La1 3.4646(7) 4
Nb O3 1.957(11) 5
Nb O3 1.957(11) 6
Nb O3 1.957(11) 2
Nb O3 1.957(11) 4
Nb O3 1.957(11) 3
Nb O3 1.957(11) .
Nb Ga3 3.1589(8) .
Nb Ga3 3.1589(8) 4
Nb Ga3 3.1589(8) 1_556
Nb Ga3 3.1589(8) 2
Nb Ga3 3.1589(8) 2_554
Nb Ga3 3.1589(8) 4_556
Ga2 O1 1.67(3) 1_554
Ga2 O2 1.827(14) 5_655
Ga2 O2 1.827(14) 2
Ga2 O2 1.827(14) 6_665
Ga2 La1 3.385(3) 4_665
Ga2 La1 3.385(3) 3_655
Ga2 La1 3.595(3) 3_654
Ga2 La1 3.595(3) 4_664
Ga2 La1 3.595(3) 1_554
Ga3 O2 1.814(14) 2
Ga3 O2 1.814(14) 4_554
Ga3 O3 1.830(14) 1_554
Ga3 O3 1.830(14) 6
Ga3 Nb 3.1589(8) 1_554
O1 Ga2 1.67(3) 1_556
O1 La1 2.602(11) 3_655
O1 La1 2.602(11) 4_665
O2 Ga3 1.814(14) 2
O2 Ga2 1.827(14) 2
O2 La1 2.441(16) 4_565
O3 Ga3 1.830(14) 1_556
